data_4350006
loop_
_publ_author_name
'Dutta, Basudeb'
'Das, Dhananjoy'
'Datta, Joydeep'
'Chandra, Angeera'
'Jana, Srikanta'
'Sinha, Chittaranjan'
'Ray, Partha Pratim'
'Mir, Mohammad Hedayetullah'

_publ_section_title
;
 Synthesis of a Zn(ii)-based 1D zigzag coordination polymer for the
 fabrication of optoelectronic devices with remarkably high
 photosensitivity
;
_journal_issue 5
_journal_name_full 'Inorganic Chemistry Frontiers'
_journal_page_first 1245
_journal_paper_doi 10.1039/C9QI00162J
_journal_volume 6
_journal_year 2019
_chemical_formula_sum 'C77 H49 Cl4 N12 O19 Zn4'
_chemical_formula_weight 1849.64
_space_group_crystal_system monoclinic
_space_group_IT_number 14
_space_group_name_Hall '-P 2ybc'
_space_group_name_H-M_alt 'P 1 21/c 1'
_atom_sites_solution_hydrogens mixed
_audit_creation_method SHELXL-2016/6
_audit_update_record
;
2019-02-07 deposited with the CCDC.	2019-03-26 downloaded from the CCDC.
;
_cell_angle_alpha 90
_cell_angle_beta 96.378(3)
_cell_angle_gamma 90
_cell_formula_units_Z 2
_cell_length_a 14.6802(6)
_cell_length_b 16.8579(9)
_cell_length_c 16.1761(7)
_cell_measurement_reflns_used 9142
_cell_measurement_temperature 296(2)
_cell_measurement_theta_max 27.03
_cell_measurement_theta_min 6.27
_cell_volume 3978.4(3)
_computing_structure_refinement 'SHELXL-2016/6 (Sheldrick, 2016)'
_computing_structure_solution 'SHELXT 2014/5 (Sheldrick, 2014)'
_diffrn_ambient_temperature 296(2)
_diffrn_measured_fraction_theta_full 0.974
_diffrn_measured_fraction_theta_max 0.974
_diffrn_measurement_device_type 'Bruker APEX-II CCD'
_diffrn_measurement_method 'Bruker APEX-II CCD'
_diffrn_radiation_type MoK\a
_diffrn_radiation_wavelength 0.71073
_diffrn_reflns_av_R_equivalents 0.0373
_diffrn_reflns_av_unetI/netI 0.0293
_diffrn_reflns_Laue_measured_fraction_full 0.974
_diffrn_reflns_Laue_measured_fraction_max 0.974
_diffrn_reflns_limit_h_max 17
_diffrn_reflns_limit_h_min -17
_diffrn_reflns_limit_k_max 20
_diffrn_reflns_limit_k_min -20
_diffrn_reflns_limit_l_max 19
_diffrn_reflns_limit_l_min -19
_diffrn_reflns_number 31890
_diffrn_reflns_point_group_measured_fraction_full 0.974
_diffrn_reflns_point_group_measured_fraction_max 0.974
_diffrn_reflns_theta_full 25.000
_diffrn_reflns_theta_max 25.000
_diffrn_reflns_theta_min 6.271
_exptl_absorpt_coefficient_mu 1.404
_exptl_crystal_colour Colourless
_exptl_crystal_density_diffrn 1.544
_exptl_crystal_description Block
_exptl_crystal_F_000 2276
_refine_diff_density_max 0.936
_refine_diff_density_min -0.380
_refine_diff_density_rms 0.056
_refine_ls_extinction_method none
_refine_ls_goodness_of_fit_ref 1.028
_refine_ls_hydrogen_treatment mixed
_refine_ls_matrix_type full
_refine_ls_number_parameters 539
_refine_ls_number_reflns 6835
_refine_ls_number_restraints 21
_refine_ls_restrained_S_all 1.036
_refine_ls_R_factor_all 0.0461
_refine_ls_R_factor_gt 0.0357
_refine_ls_shift/su_max 0.001
_refine_ls_shift/su_mean 0.000
_refine_ls_structure_factor_coef Fsqd
_refine_ls_weighting_details 'w=1/[\s^2^(Fo^2^)+(0.0547P)^2^+2.7925P] where P=(Fo^2^+2Fc^2^)/3'
_refine_ls_weighting_scheme calc
_refine_ls_wR_factor_gt 0.0962
_refine_ls_wR_factor_ref 0.1024
_reflns_Friedel_coverage 0.000
_reflns_number_gt 5678
_reflns_number_total 6835
_reflns_threshold_expression 'I > 2\s(I)'
_cod_data_source_file c9qi00162j2.cif
_cod_data_source_block bdzn_a
_cod_original_sg_symbol_H-M 'P 21/c'
_cod_database_code 4350006
_shelx_shelxl_version_number 2016/6
_shelx_space_group_comment
;
The symmetry employed for this shelxl refinement is uniquely defined
by the following loop, which should always be used as a source of
symmetry information in preference to the above space-group names.
They are only intended as comments.
;

loop_
_space_group_symop_operation_xyz
'x, y, z'
'-x, y+1/2, -z+1/2'
'-x, -y, -z'
'x, -y-1/2, z-1/2'

loop_
_atom_site_label
_atom_site_type_symbol
_atom_site_fract_x
_atom_site_fract_y
_atom_site_fract_z
_atom_site_U_iso_or_equiv
_atom_site_adp_type
_atom_site_occupancy
_atom_site_site_symmetry_order
_atom_site_calc_flag
_atom_site_refinement_flags_posn
_atom_site_refinement_flags_adp
_atom_site_refinement_flags_occupancy
Zn1 Zn -0.09321(2) 0.33175(2) 0.91310(2) 0.03455(11) Uani 1 1 d . . .
Zn2 Zn 0.36859(2) 0.35148(2) 0.56064(2) 0.03590(11) Uani 1 1 d . . .
Cl2 Cl 0.34511(9) 0.49303(6) 0.18354(5) 0.0749(3) Uani 1 1 d . . .
Cl1 Cl -0.17168(10) 0.45964(6) 1.27929(5) 0.0835(4) Uani 1 1 d . . .
O1 O 0.02075(15) 0.33855(13) 0.85791(14) 0.0467(5) Uani 1 1 d . . .
O5 O 0.81721(15) 0.30381(14) 0.81463(13) 0.0470(5) Uani 1 1 d . . .
N2 N -0.11419(15) 0.37425(13) 1.03052(13) 0.0309(5) Uani 1 1 d . . .
O7 O 0.48940(15) 0.33487(13) 0.62455(14) 0.0492(5) Uani 1 1 d . . .
O3 O 0.28129(17) 0.33169(16) 0.64135(15) 0.0589(6) Uani 1 1 d . . .
N5 N 0.35791(16) 0.39785(14) 0.44085(14) 0.0348(5) Uani 1 1 d . . .
O8 O 0.46076(18) 0.21721(16) 0.67966(16) 0.0661(7) Uani 1 1 d . . .
N6 N 0.34920(18) 0.24850(15) 0.48120(15) 0.0412(6) Uani 1 1 d . . .
O2 O 0.01250(17) 0.21524(14) 0.80633(15) 0.0567(6) Uani 1 1 d . . .
N1 N -0.09382(17) 0.22645(14) 0.98770(15) 0.0384(5) Uani 1 1 d . . .
N3 N -0.10356(17) 0.46211(15) 0.89997(14) 0.0393(6) Uani 1 1 d . . .
O6 O 0.72224(18) 0.31719(18) 0.90989(15) 0.0652(7) Uani 1 1 d . . .
N4 N 0.38489(18) 0.48026(16) 0.57695(15) 0.0439(6) Uani 1 1 d . . .
O11 O 0.1357(2) 0.4040(2) 0.38884(19) 0.0831(9) Uani 1 1 d D . .
H11A H 0.149(4) 0.381(3) 0.436(2) 0.125 Uiso 1 1 d D U .
H11B H 0.087(3) 0.378(3) 0.370(3) 0.125 Uiso 1 1 d D U .
C29 C -0.12232(18) 0.45179(16) 1.04388(16) 0.0322(6) Uani 1 1 d . . .
C28 C -0.11550(19) 0.50278(17) 0.96960(17) 0.0342(6) Uani 1 1 d . . .
C34 C -0.1157(2) 0.23717(17) 1.06568(17) 0.0356(6) Uani 1 1 d . . .
C19 C 0.3429(2) 0.26321(18) 0.39924(18) 0.0394(7) Uani 1 1 d . . .
C33 C -0.12441(19) 0.32130(16) 1.09078(16) 0.0325(6) Uani 1 1 d . . .
C41 C 0.3467(2) 0.34800(17) 0.37625(17) 0.0365(6) Uani 1 1 d . . .
C30 C -0.1385(2) 0.48051(18) 1.12088(18) 0.0424(7) Uani 1 1 d . . .
H30 H -0.141917 0.534708 1.130772 0.051 Uiso 1 1 calc R U .
C32 C -0.1431(2) 0.34576(18) 1.16906(18) 0.0417(7) Uani 1 1 d . . .
H32 H -0.151077 0.309312 1.210793 0.050 Uiso 1 1 calc R U .
C14 C 0.3622(2) 0.47629(17) 0.42931(18) 0.0378(6) Uani 1 1 d . . .
O4 O 0.1659(2) 0.3853(3) 0.56340(19) 0.1073(13) Uani 1 1 d . . .
C8 C 0.7382(2) 0.30564(18) 0.83820(19) 0.0413(7) Uani 1 1 d . . .
C40 C 0.0391(2) 0.28457(19) 0.80750(18) 0.0396(7) Uani 1 1 d . . .
C39 C 0.0968(2) 0.31039(19) 0.7440(2) 0.0451(7) Uani 1 1 d . . .
C6 C 0.5938(2) 0.28420(19) 0.7269(2) 0.0468(8) Uani 1 1 d . . .
C17 C 0.3411(2) 0.3757(2) 0.29525(18) 0.0443(7) Uani 1 1 d . . .
H17 H 0.333450 0.341006 0.250329 0.053 Uiso 1 1 calc R U .
C2 C 0.1415(2) 0.32960(19) 0.6903(2) 0.0460(7) Uani 1 1 d . . .
C27 C -0.1203(2) 0.58426(18) 0.9710(2) 0.0448(7) Uani 1 1 d . . .
H27 H -0.127715 0.611059 1.020017 0.054 Uiso 1 1 calc R U .
C7 C 0.6610(2) 0.29247(19) 0.77457(19) 0.0449(7) Uani 1 1 d . . .
C35 C -0.1302(3) 0.17407(18) 1.1170(2) 0.0490(8) Uani 1 1 d . . .
H35 H -0.144822 0.182644 1.170819 0.059 Uiso 1 1 calc R U .
C15 C 0.3577(2) 0.5084(2) 0.35006(19) 0.0472(8) Uani 1 1 d . . .
H15 H 0.361535 0.562816 0.341814 0.057 Uiso 1 1 calc R U .
C5 C 0.5071(2) 0.2760(2) 0.67273(18) 0.0434(7) Uani 1 1 d . . .
C13 C 0.3764(2) 0.52347(18) 0.50723(18) 0.0384(7) Uani 1 1 d . . .
C38 C -0.0867(3) 0.15225(18) 0.9598(2) 0.0492(8) Uani 1 1 d . . .
H38 H -0.071813 0.144715 0.905938 0.059 Uiso 1 1 calc R U .
C31 C -0.1492(2) 0.42607(19) 1.18248(18) 0.0448(7) Uani 1 1 d . . .
C1 C 0.1989(2) 0.3507(2) 0.6251(2) 0.0463(8) Uani 1 1 d . . .
C12 C 0.3826(3) 0.6055(2) 0.5092(2) 0.0558(9) Uani 1 1 d . . .
H12 H 0.375093 0.634802 0.460239 0.067 Uiso 1 1 calc R U .
C16 C 0.3472(2) 0.4559(2) 0.28346(19) 0.0488(8) Uani 1 1 d . . .
C26 C -0.1140(3) 0.6256(2) 0.8979(2) 0.0546(9) Uani 1 1 d . . .
H26 H -0.117864 0.680647 0.897201 0.066 Uiso 1 1 calc R U .
C24 C -0.0969(3) 0.5039(2) 0.8303(2) 0.0533(9) Uani 1 1 d . . .
H24 H -0.088411 0.476339 0.781943 0.064 Uiso 1 1 calc R U .
C23 C 0.3458(3) 0.1734(2) 0.5069(2) 0.0546(9) Uani 1 1 d . . .
H23 H 0.350551 0.163322 0.563743 0.066 Uiso 1 1 calc R U .
C20 C 0.3339(3) 0.2026(2) 0.3411(2) 0.0561(9) Uani 1 1 d . . .
H20 H 0.330575 0.213573 0.284511 0.067 Uiso 1 1 calc R U .
C11 C 0.4000(3) 0.6428(2) 0.5850(3) 0.0657(11) Uani 1 1 d . . .
H11 H 0.403646 0.697796 0.587772 0.079 Uiso 1 1 calc R U .
C25 C -0.1020(3) 0.5851(2) 0.8267(2) 0.0606(10) Uani 1 1 d . . .
H25 H -0.097406 0.611947 0.777135 0.073 Uiso 1 1 calc R U .
C36 C -0.1226(3) 0.0978(2) 1.0869(2) 0.0585(9) Uani 1 1 d . . .
H36 H -0.132382 0.054474 1.120352 0.070 Uiso 1 1 calc R U .
C10 C 0.4119(3) 0.5984(2) 0.6561(3) 0.0665(11) Uani 1 1 d . . .
H10 H 0.425812 0.622545 0.707661 0.080 Uiso 1 1 calc R U .
C9 C 0.4029(3) 0.5178(2) 0.6499(2) 0.0582(9) Uani 1 1 d . . .
H9 H 0.409496 0.487799 0.698402 0.070 Uiso 1 1 calc R U .
C22 C 0.3357(3) 0.1103(2) 0.4527(2) 0.0649(10) Uani 1 1 d . . .
H22 H 0.332769 0.058592 0.472199 0.078 Uiso 1 1 calc R U .
C37 C -0.1007(3) 0.0863(2) 1.0076(2) 0.0579(9) Uani 1 1 d . . .
H37 H -0.095260 0.035439 0.986473 0.069 Uiso 1 1 calc R U .
C21 C 0.3301(3) 0.1257(2) 0.3693(2) 0.0679(11) Uani 1 1 d . . .
H21 H 0.323594 0.084054 0.331371 0.082 Uiso 1 1 calc R U .
O9 O 0.3493(4) 0.9244(3) 0.4934(4) 0.0736(15) Uani 0.5 1 d . U P
H9A H 0.295597 0.911831 0.480905 0.110 Uiso 1 1 calc R U .
C3 C 0.4026(7) 0.8847(6) 0.4451(7) 0.089(3) Uani 0.5 1 d . U P
H3A H 0.420082 0.919375 0.402507 0.134 Uiso 0.5 1 calc R U P
H3B H 0.369194 0.840346 0.419794 0.134 Uiso 0.5 1 calc R U P
H3C H 0.456478 0.865976 0.478409 0.134 Uiso 0.5 1 calc R U P

loop_
_atom_site_aniso_label
_atom_site_aniso_U_11
_atom_site_aniso_U_22
_atom_site_aniso_U_33
_atom_site_aniso_U_23
_atom_site_aniso_U_13
_atom_site_aniso_U_12
Zn1 0.0397(2) 0.0405(2) 0.02431(17) -0.00169(13) 0.00703(13) -0.00335(14)
Zn2 0.0369(2) 0.0450(2) 0.02590(18) 0.00191(13) 0.00397(13) -0.00311(14)
Cl2 0.1193(9) 0.0706(6) 0.0355(4) 0.0159(4) 0.0122(5) 0.0065(6)
Cl1 0.1599(11) 0.0613(6) 0.0339(4) -0.0011(4) 0.0317(6) 0.0279(6)
O1 0.0482(13) 0.0514(13) 0.0436(12) -0.0149(10) 0.0195(10) -0.0092(10)
O5 0.0453(13) 0.0598(14) 0.0351(11) -0.0016(10) 0.0013(9) -0.0075(10)
N2 0.0348(12) 0.0339(13) 0.0242(11) 0.0005(9) 0.0036(9) -0.0020(10)
O7 0.0426(12) 0.0563(14) 0.0461(13) 0.0134(10) -0.0061(10) -0.0052(10)
O3 0.0495(15) 0.0853(18) 0.0451(13) 0.0133(12) 0.0196(11) 0.0040(12)
N5 0.0361(13) 0.0388(13) 0.0299(12) -0.0007(10) 0.0048(10) -0.0039(10)
O8 0.0628(16) 0.0653(16) 0.0663(16) 0.0195(13) -0.0111(13) -0.0246(13)
N6 0.0473(15) 0.0434(15) 0.0327(13) -0.0006(10) 0.0032(11) -0.0065(11)
O2 0.0696(16) 0.0451(14) 0.0594(15) -0.0070(11) 0.0247(12) -0.0076(11)
N1 0.0467(14) 0.0358(13) 0.0334(12) -0.0018(10) 0.0076(11) 0.0006(11)
N3 0.0470(14) 0.0425(14) 0.0293(12) 0.0059(10) 0.0085(11) -0.0002(11)
O6 0.0551(15) 0.101(2) 0.0388(13) -0.0079(13) 0.0030(11) 0.0014(14)
N4 0.0491(15) 0.0474(15) 0.0350(13) -0.0064(11) 0.0038(11) -0.0005(12)
O11 0.101(2) 0.090(2) 0.0568(17) 0.0032(16) 0.0027(16) -0.0226(18)
C29 0.0342(15) 0.0324(15) 0.0296(14) 0.0008(11) 0.0018(11) -0.0017(11)
C28 0.0342(15) 0.0371(15) 0.0309(14) 0.0033(12) 0.0016(11) -0.0020(12)
C34 0.0391(16) 0.0366(15) 0.0306(14) 0.0031(12) 0.0023(12) 0.0002(12)
C19 0.0377(16) 0.0473(17) 0.0331(15) -0.0021(13) 0.0033(12) -0.0059(13)
C33 0.0348(15) 0.0349(15) 0.0278(13) 0.0025(11) 0.0036(11) -0.0022(11)
C41 0.0344(15) 0.0454(17) 0.0294(14) -0.0019(12) 0.0026(12) -0.0022(12)
C30 0.0577(19) 0.0363(16) 0.0326(15) -0.0005(12) 0.0026(14) 0.0049(14)
C32 0.0550(19) 0.0437(18) 0.0273(14) 0.0047(12) 0.0087(13) 0.0022(14)
C14 0.0343(15) 0.0413(17) 0.0383(16) 0.0018(13) 0.0063(12) -0.0016(12)
O4 0.079(2) 0.191(4) 0.0524(17) 0.040(2) 0.0130(16) 0.025(2)
C8 0.0454(18) 0.0389(16) 0.0383(17) 0.0037(13) -0.0014(14) -0.0035(13)
C40 0.0374(16) 0.0461(18) 0.0367(16) -0.0049(13) 0.0103(13) 0.0003(13)
C39 0.0482(18) 0.0456(18) 0.0437(18) -0.0119(14) 0.0151(15) -0.0023(14)
C6 0.0527(19) 0.0406(17) 0.0450(18) 0.0112(14) -0.0033(15) -0.0056(14)
C17 0.0523(19) 0.0513(19) 0.0297(15) 0.0000(13) 0.0068(13) 0.0018(15)
C2 0.0465(18) 0.0524(19) 0.0407(17) -0.0072(14) 0.0126(15) -0.0011(14)
C27 0.0523(19) 0.0397(17) 0.0420(17) 0.0040(13) 0.0027(14) -0.0017(14)
C7 0.0479(19) 0.0484(18) 0.0374(16) 0.0053(14) 0.0009(14) -0.0019(14)
C35 0.074(2) 0.0391(17) 0.0351(16) 0.0050(13) 0.0107(16) -0.0009(15)
C15 0.054(2) 0.0459(18) 0.0418(17) 0.0068(14) 0.0083(15) 0.0010(15)
C5 0.0416(17) 0.0526(19) 0.0350(16) 0.0050(14) -0.0004(13) -0.0059(15)
C13 0.0361(15) 0.0394(16) 0.0412(16) -0.0040(13) 0.0105(13) -0.0003(12)
C38 0.066(2) 0.0426(18) 0.0415(18) -0.0054(14) 0.0157(16) -0.0015(15)
C31 0.062(2) 0.0468(18) 0.0267(14) -0.0015(13) 0.0087(14) 0.0075(15)
C1 0.052(2) 0.055(2) 0.0341(17) -0.0058(14) 0.0118(15) -0.0053(15)
C12 0.068(2) 0.0452(19) 0.057(2) -0.0002(16) 0.0209(18) -0.0012(17)
C16 0.054(2) 0.060(2) 0.0324(16) 0.0099(15) 0.0086(14) 0.0044(16)
C26 0.066(2) 0.0413(18) 0.056(2) 0.0171(16) 0.0045(17) 0.0011(16)
C24 0.067(2) 0.061(2) 0.0334(16) 0.0087(15) 0.0139(15) 0.0007(17)
C23 0.074(2) 0.0447(19) 0.0441(19) 0.0046(15) 0.0020(17) -0.0119(17)
C20 0.078(2) 0.052(2) 0.0391(18) -0.0093(15) 0.0076(16) -0.0158(18)
C11 0.080(3) 0.047(2) 0.074(3) -0.0194(19) 0.027(2) -0.0053(19)
C25 0.074(3) 0.058(2) 0.051(2) 0.0270(18) 0.0114(18) -0.0046(18)
C36 0.089(3) 0.0345(17) 0.053(2) 0.0099(15) 0.0113(19) -0.0050(17)
C10 0.085(3) 0.059(2) 0.056(2) -0.0243(19) 0.013(2) -0.004(2)
C9 0.081(3) 0.055(2) 0.0381(18) -0.0107(15) 0.0053(17) 0.0008(18)
C22 0.090(3) 0.044(2) 0.061(2) 0.0015(17) 0.005(2) -0.0159(19)
C37 0.084(3) 0.0355(18) 0.057(2) -0.0023(15) 0.0170(19) -0.0014(17)
C21 0.093(3) 0.053(2) 0.058(2) -0.0170(18) 0.009(2) -0.018(2)
O9 0.079(2) 0.065(2) 0.080(2) 0.0095(17) 0.0234(17) 0.0002(17)
C3 0.089(3) 0.089(3) 0.091(3) 0.0008(19) 0.016(2) 0.0027(19)

loop_
_atom_type_symbol
_atom_type_description
_atom_type_scat_dispersion_real
_atom_type_scat_dispersion_imag
_atom_type_scat_source
C C 0.0033 0.0016 'International Tables Vol C Tables 4.2.6.8 and 6.1.1.4'
H H 0.0000 0.0000 'International Tables Vol C Tables 4.2.6.8 and 6.1.1.4'
Cl Cl 0.1484 0.1585 'International Tables Vol C Tables 4.2.6.8 and 6.1.1.4'
N N 0.0061 0.0033 'International Tables Vol C Tables 4.2.6.8 and 6.1.1.4'
O O 0.0106 0.0060 'International Tables Vol C Tables 4.2.6.8 and 6.1.1.4'
Zn Zn 0.2839 1.4301 'International Tables Vol C Tables 4.2.6.8 and 6.1.1.4'

loop_
_geom_angle_atom_site_label_1
_geom_angle_atom_site_label_2
_geom_angle_atom_site_label_3
_geom_angle
_geom_angle_site_symmetry_1
_geom_angle_site_symmetry_3
O1 Zn1 O5 99.63(9) . 1_455
O1 Zn1 N2 127.38(9) . .
O5 Zn1 N2 130.85(9) 1_455 .
O1 Zn1 N1 110.91(10) . .
O5 Zn1 N1 102.06(9) 1_455 .
N2 Zn1 N1 76.22(9) . .
O1 Zn1 N3 87.24(9) . .
O5 Zn1 N3 97.19(9) 1_455 .
N2 Zn1 N3 74.36(9) . .
N1 Zn1 N3 150.58(9) . .
O3 Zn2 O7 104.10(10) . .
O3 Zn2 N5 134.32(10) . .
O7 Zn2 N5 120.83(9) . .
O3 Zn2 N6 101.95(10) . .
O7 Zn2 N6 104.43(10) . .
N5 Zn2 N6 75.90(9) . .
O3 Zn2 N4 99.15(10) . .
O7 Zn2 N4 89.87(10) . .
N5 Zn2 N4 74.72(9) . .
N6 Zn2 N4 150.60(9) . .
C40 O1 Zn1 119.80(19) . .
C8 O5 Zn1 107.33(19) . 1_655
C29 N2 C33 121.0(2) . .
C29 N2 Zn1 120.66(17) . .
C33 N2 Zn1 118.22(18) . .
C5 O7 Zn2 122.9(2) . .
C1 O3 Zn2 120.4(2) . .
C41 N5 C14 121.0(2) . .
C41 N5 Zn2 118.83(19) . .
C14 N5 Zn2 120.12(19) . .
C23 N6 C19 118.8(3) . .
C23 N6 Zn2 125.7(2) . .
C19 N6 Zn2 115.4(2) . .
C38 N1 C34 118.5(3) . .
C38 N1 Zn1 125.3(2) . .
C34 N1 Zn1 115.56(18) . .
C24 N3 C28 117.6(3) . .
C24 N3 Zn1 126.3(2) . .
C28 N3 Zn1 116.08(18) . .
C13 N4 C9 118.4(3) . .
C13 N4 Zn2 116.01(19) . .
C9 N4 Zn2 125.5(2) . .
H11A O11 H11B 100(4) . .
N2 C29 C30 121.2(2) . .
N2 C29 C28 114.8(2) . .
C30 C29 C28 124.0(3) . .
N3 C28 C27 122.2(3) . .
N3 C28 C29 114.1(2) . .
C27 C28 C29 123.7(3) . .
N1 C34 C35 121.9(3) . .
N1 C34 C33 114.9(2) . .
C35 C34 C33 123.2(3) . .
N6 C19 C20 121.7(3) . .
N6 C19 C41 115.3(3) . .
C20 C19 C41 123.0(3) . .
N2 C33 C32 121.0(3) . .
N2 C33 C34 114.6(2) . .
C32 C33 C34 124.4(2) . .
N5 C41 C17 121.1(3) . .
N5 C41 C19 114.6(2) . .
C17 C41 C19 124.3(3) . .
C31 C30 C29 117.7(3) . .
C31 C30 H30 121.2 . .
C29 C30 H30 121.2 . .
C31 C32 C33 117.4(3) . .
C31 C32 H32 121.3 . .
C33 C32 H32 121.3 . .
N5 C14 C15 121.1(3) . .
N5 C14 C13 114.5(2) . .
C15 C14 C13 124.3(3) . .
O6 C8 O5 124.8(3) . .
O6 C8 C7 118.4(3) . .
O5 C8 C7 116.8(3) . .
O2 C40 O1 126.8(3) . .
O2 C40 C39 118.5(3) . .
O1 C40 C39 114.6(3) . .
C2 C39 C40 177.5(3) . .
C7 C6 C5 176.0(4) . .
C16 C17 C41 117.8(3) . .
C16 C17 H17 121.1 . .
C41 C17 H17 121.1 . .
C39 C2 C1 177.8(4) . .
C28 C27 C26 118.7(3) . .
C28 C27 H27 120.6 . .
C26 C27 H27 120.6 . .
C6 C7 C8 174.9(4) . .
C34 C35 C36 118.7(3) . .
C34 C35 H35 120.7 . .
C36 C35 H35 120.7 . .
C14 C15 C16 117.3(3) . .
C14 C15 H15 121.4 . .
C16 C15 H15 121.4 . .
O8 C5 O7 128.0(3) . .
O8 C5 C6 118.6(3) . .
O7 C5 C6 113.4(3) . .
N4 C13 C12 121.6(3) . .
N4 C13 C14 114.5(3) . .
C12 C13 C14 123.8(3) . .
N1 C38 C37 122.8(3) . .
N1 C38 H38 118.6 . .
C37 C38 H38 118.6 . .
C32 C31 C30 121.8(3) . .
C32 C31 Cl1 119.1(2) . .
C30 C31 Cl1 119.1(2) . .
O4 C1 O3 125.9(3) . .
O4 C1 C2 120.1(3) . .
O3 C1 C2 114.0(3) . .
C11 C12 C13 118.8(3) . .
C11 C12 H12 120.6 . .
C13 C12 H12 120.6 . .
C17 C16 C15 121.6(3) . .
C17 C16 Cl2 119.5(3) . .
C15 C16 Cl2 118.9(3) . .
C25 C26 C27 119.7(3) . .
C25 C26 H26 120.2 . .
C27 C26 H26 120.2 . .
N3 C24 C25 123.4(3) . .
N3 C24 H24 118.3 . .
C25 C24 H24 118.3 . .
N6 C23 C22 122.6(3) . .
N6 C23 H23 118.7 . .
C22 C23 H23 118.7 . .
C21 C20 C19 118.3(3) . .
C21 C20 H20 120.8 . .
C19 C20 H20 120.8 . .
C10 C11 C12 119.6(3) . .
C10 C11 H11 120.2 . .
C12 C11 H11 120.2 . .
C26 C25 C24 118.3(3) . .
C26 C25 H25 120.8 . .
C24 C25 H25 120.8 . .
C37 C36 C35 119.9(3) . .
C37 C36 H36 120.1 . .
C35 C36 H36 120.1 . .
C11 C10 C9 118.6(3) . .
C11 C10 H10 120.7 . .
C9 C10 H10 120.7 . .
N4 C9 C10 122.9(3) . .
N4 C9 H9 118.6 . .
C10 C9 H9 118.6 . .
C21 C22 C23 118.2(3) . .
C21 C22 H22 120.9 . .
C23 C22 H22 120.9 . .
C36 C37 C38 118.3(3) . .
C36 C37 H37 120.8 . .
C38 C37 H37 120.8 . .
C22 C21 C20 120.3(3) . .
C22 C21 H21 119.8 . .
C20 C21 H21 119.8 . .
C3 O9 H9A 109.5 . .
O9 C3 H3A 109.5 . .
O9 C3 H3B 109.5 . .
H3A C3 H3B 109.5 . .
O9 C3 H3C 109.5 . .
H3A C3 H3C 109.5 . .
H3B C3 H3C 109.5 . .

loop_
_geom_bond_atom_site_label_1
_geom_bond_atom_site_label_2
_geom_bond_distance
_geom_bond_site_symmetry_2
Zn1 O1 1.985(2) .
Zn1 O5 2.006(2) 1_455
Zn1 N2 2.085(2) .
Zn1 N1 2.147(2) .
Zn1 N3 2.211(3) .
Zn2 O3 1.957(2) .
Zn2 O7 1.971(2) .
Zn2 N5 2.079(2) .
Zn2 N6 2.160(2) .
Zn2 N4 2.197(3) .
Cl2 C16 1.730(3) .
Cl1 C31 1.731(3) .
O1 C40 1.271(3) .
O5 C8 1.261(4) .
N2 C29 1.333(4) .
N2 C33 1.342(3) .
O7 C5 1.270(4) .
O3 C1 1.251(4) .
N5 C41 1.337(4) .
N5 C14 1.338(4) .
O8 C5 1.215(4) .
N6 C23 1.335(4) .
N6 C19 1.342(4) .
O2 C40 1.232(4) .
N1 C38 1.338(4) .
N1 C34 1.348(4) .
N3 C24 1.341(4) .
N3 C28 1.346(4) .
O6 C8 1.224(4) .
N4 C13 1.337(4) .
N4 C9 1.339(4) .
O11 H11A 0.86(2) .
O11 H11B 0.86(2) .
C29 C30 1.381(4) .
C29 C28 1.490(4) .
C28 C27 1.376(4) .
C34 C35 1.381(4) .
C34 C33 1.485(4) .
C19 C20 1.385(4) .
C19 C41 1.480(4) .
C33 C32 1.388(4) .
C41 C17 1.385(4) .
C30 C31 1.377(4) .
C30 H30 0.9300 .
C32 C31 1.376(4) .
C32 H32 0.9300 .
C14 C15 1.386(4) .
C14 C13 1.485(4) .
O4 C1 1.210(4) .
C8 C7 1.461(4) .
C40 C39 1.468(4) .
C39 C2 1.191(4) .
C6 C7 1.191(4) .
C6 C5 1.469(4) .
C17 C16 1.370(5) .
C17 H17 0.9300 .
C2 C1 1.464(4) .
C27 C26 1.384(5) .
C27 H27 0.9300 .
C35 C36 1.384(5) .
C35 H35 0.9300 .
C15 C16 1.389(5) .
C15 H15 0.9300 .
C13 C12 1.386(5) .
C38 C37 1.382(5) .
C38 H38 0.9300 .
C12 C11 1.375(5) .
C12 H12 0.9300 .
C26 C25 1.365(5) .
C26 H26 0.9300 .
C24 C25 1.373(5) .
C24 H24 0.9300 .
C23 C22 1.377(5) .
C23 H23 0.9300 .
C20 C21 1.378(5) .
C20 H20 0.9300 .
C11 C10 1.367(6) .
C11 H11 0.9300 .
C25 H25 0.9300 .
C36 C37 1.371(5) .
C36 H36 0.9300 .
C10 C9 1.368(5) .
C10 H10 0.9300 .
C9 H9 0.9300 .
C22 C21 1.367(5) .
C22 H22 0.9300 .
C37 H37 0.9300 .
C21 H21 0.9300 .
O9 C3 1.344(11) .
O9 H9A 0.8200 .
C3 H3A 0.9600 .
C3 H3B 0.9600 .
C3 H3C 0.9600 .
